data_7209617
loop_
_publ_author_name
'Virdo, Jessica D.'
'Kawar, Yazan H.'
'Lough, Alan J.'
'Bender, Timothy P.'

_publ_section_title
;
 Halogen bonds can direct the solid state arrangement of phenoxy--boron
 subphthalocyanines
;
_journal_issue 16
_journal_name_full CrystEngComm
_journal_page_first 3187
_journal_paper_doi 10.1039/c3ce26711c
_journal_volume 15
_journal_year 2013
_chemical_formula_moiety 'C30 H12 B Br5 N6 O'
_chemical_formula_sum 'C30 H12 B Br5 N6 O'
_chemical_formula_weight 882.82
_chemical_name_common (Pentabromophenolato)(subphthalocyaninato)boron
_chemical_name_systematic
;
(Pentabromophenolato)(subphthalocyaninato)boron
;
_space_group_IT_number 2
_symmetry_cell_setting triclinic
_symmetry_space_group_name_Hall '-P 1'
_symmetry_space_group_name_H-M 'P -1'
_atom_sites_solution_hydrogens geom
_atom_sites_solution_primary direct
_atom_sites_solution_secondary difmap
_audit_creation_method SHELXL-97
_cell_angle_alpha 107.2430(18)
_cell_angle_beta 97.553(2)
_cell_angle_gamma 101.703(2)
_cell_formula_units_Z 2
_cell_length_a 8.4976(3)
_cell_length_b 12.9454(4)
_cell_length_c 13.9650(5)
_cell_measurement_reflns_used 4953
_cell_measurement_temperature 150(1)
_cell_measurement_theta_max 25.0
_cell_measurement_theta_min 2.6
_cell_volume 1406.21(9)
_computing_cell_refinement 'Denzo-SMN (Otwinowski & Minor, 1997)'
_computing_data_collection 'Collect (Nonius B.V., 1997-2002)'
_computing_data_reduction Denzo-SMN
_computing_molecular_graphics 'PLATON (Spek, 2009)'
_computing_publication_material 'SHELXTL V6.1'
_computing_structure_refinement 'SHELXTL V6.1 (Sheldrick, 2008)'
_computing_structure_solution 'SIR-92 (Altomare et al., 1994)'
_diffrn_ambient_temperature 150(1)
_diffrn_detector_area_resol_mean 9
_diffrn_measured_fraction_theta_full 0.999
_diffrn_measured_fraction_theta_max 0.999
_diffrn_measurement_device_type 'Nonius KappaCCD'
_diffrn_measurement_method '\f scans and \w scans with \k offsets'
_diffrn_radiation_monochromator graphite
_diffrn_radiation_source 'fine-focus sealed tube'
_diffrn_radiation_type MoK\a
_diffrn_radiation_wavelength 0.71073
_diffrn_reflns_av_R_equivalents 0.0000
_diffrn_reflns_av_sigmaI/netI 0.0804
_diffrn_reflns_limit_h_max 10
_diffrn_reflns_limit_h_min -10
_diffrn_reflns_limit_k_max 14
_diffrn_reflns_limit_k_min -15
_diffrn_reflns_limit_l_max 16
_diffrn_reflns_limit_l_min -15
_diffrn_reflns_number 4953
_diffrn_reflns_theta_full 25.00
_diffrn_reflns_theta_max 25.00
_diffrn_reflns_theta_min 2.64
_exptl_absorpt_coefficient_mu 7.184
_exptl_absorpt_correction_T_max 0.871
_exptl_absorpt_correction_T_min 0.412
_exptl_absorpt_correction_type multi-scan
_exptl_absorpt_process_details
;
multi-scan from symmetry-related measurements
Sortav (Blessing 1995)
;
_exptl_crystal_colour purple
_exptl_crystal_density_diffrn 2.085
_exptl_crystal_density_method 'not measured'
_exptl_crystal_description plate
_exptl_crystal_F_000 844
_exptl_crystal_size_max 0.28
_exptl_crystal_size_mid 0.15
_exptl_crystal_size_min 0.02
_refine_diff_density_max 1.015
_refine_diff_density_min -1.043
_refine_diff_density_rms 0.215
_refine_ls_extinction_method none
_refine_ls_goodness_of_fit_ref 1.047
_refine_ls_hydrogen_treatment constr
_refine_ls_matrix_type full
_refine_ls_number_parameters 389
_refine_ls_number_reflns 4953
_refine_ls_number_restraints 0
_refine_ls_restrained_S_all 1.047
_refine_ls_R_factor_all 0.0984
_refine_ls_R_factor_gt 0.0656
_refine_ls_shift/su_max 0.000
_refine_ls_shift/su_mean 0.000
_refine_ls_structure_factor_coef Fsqd
_refine_ls_weighting_details 'calc w=1/[\s^2^(Fo^2^)+(0.0866P)^2^+12.0939P] where P=(Fo^2^+2Fc^2^)/3'
_refine_ls_weighting_scheme calc
_refine_ls_wR_factor_gt 0.1717
_refine_ls_wR_factor_ref 0.1901
_reflns_number_gt 3554
_reflns_number_total 4953
_reflns_threshold_expression I>2\s(I)
_cod_data_source_file c3ce26711c.txt
_cod_data_source_block k1190twin
_cod_depositor_comments
;
The following automatic conversions were performed:

'_symmetry_cell_setting' value 'Triclinic' changed to 'triclinic'
according to /home/saulius/struct/CIF-dictionaries/cif_core.dic
dictionary named 'cif_core.dic' version 2.4.2 from 2011-04-26.

Automatic conversion script
Id: cif_fix_values 1891 2012-01-12 08:04:46Z andrius 
;
_cod_original_cell_volume 1406.21(8)
_cod_database_code 7209617

loop_
_symmetry_equiv_pos_as_xyz
'x, y, z'
'-x, -y, -z'

loop_
_atom_site_label
_atom_site_type_symbol
_atom_site_fract_x
_atom_site_fract_y
_atom_site_fract_z
_atom_site_U_iso_or_equiv
_atom_site_adp_type
_atom_site_occupancy
_atom_site_symmetry_multiplicity
_atom_site_calc_flag
_atom_site_refinement_flags
Br1 Br 0.50069(13) 0.48305(9) 0.77953(8) 0.0285(3) Uani 1 1 d .
Br2 Br 0.47203(14) 0.64294(9) 0.63445(9) 0.0338(3) Uani 1 1 d .
Br3 Br 0.20597(15) 0.54248(10) 0.41408(9) 0.0348(3) Uani 1 1 d .
Br4 Br -0.02294(16) 0.28481(11) 0.34004(9) 0.0445(4) Uani 1 1 d .
Br5 Br 0.01190(14) 0.13013(9) 0.48751(8) 0.0329(3) Uani 1 1 d .
O1 O 0.2535(8) 0.2603(5) 0.6883(5) 0.0231(16) Uani 1 1 d .
N1 N 0.2189(10) 0.2136(7) 0.8438(6) 0.0224(19) Uani 1 1 d .
N2 N 0.3355(10) 0.3902(7) 0.9746(6) 0.025(2) Uani 1 1 d .
N3 N 0.1424(10) 0.3747(7) 0.8299(6) 0.0217(19) Uani 1 1 d .
N4 N -0.1262(10) 0.3556(7) 0.7407(6) 0.0212(19) Uani 1 1 d .
N5 N -0.0213(10) 0.1950(7) 0.7273(6) 0.0205(18) Uani 1 1 d .
N6 N 0.0175(10) 0.0401(7) 0.7757(7) 0.025(2) Uani 1 1 d .
C1 C 0.1587(13) 0.1056(8) 0.8384(8) 0.026(2) Uani 1 1 d .
C2 C 0.2514(13) 0.0952(9) 0.9286(9) 0.029(3) Uani 1 1 d .
C3 C 0.2431(16) 0.0033(10) 0.9634(9) 0.038(3) Uani 1 1 d .
H3A H 0.1733 -0.0681 0.9234 0.045 Uiso 1 1 calc R
C4 C 0.3383(18) 0.0191(11) 1.0564(10) 0.046(3) Uani 1 1 d .
H4A H 0.3353 -0.0417 1.0817 0.055 Uiso 1 1 calc R
C5 C 0.4402(17) 0.1256(11) 1.1141(10) 0.045(3) Uani 1 1 d .
H5A H 0.5076 0.1346 1.1774 0.054 Uiso 1 1 calc R
C6 C 0.4469(14) 0.2169(9) 1.0832(9) 0.031(3) Uani 1 1 d .
H6A H 0.5158 0.2881 1.1245 0.037 Uiso 1 1 calc R
C7 C 0.3498(13) 0.2026(9) 0.9894(9) 0.028(2) Uani 1 1 d .
C8 C 0.3164(12) 0.2798(9) 0.9378(8) 0.026(2) Uani 1 1 d .
C9 C 0.2403(12) 0.4357(8) 0.9229(7) 0.018(2) Uani 1 1 d .
C10 C 0.1915(13) 0.5399(8) 0.9525(8) 0.023(2) Uani 1 1 d .
C11 C 0.2543(14) 0.6383(9) 1.0399(8) 0.028(2) Uani 1 1 d .
H11A H 0.3452 0.6445 1.0906 0.034 Uiso 1 1 calc R
C12 C 0.1779(14) 0.7247(9) 1.0481(8) 0.029(3) Uani 1 1 d .
H12A H 0.2194 0.7920 1.1047 0.035 Uiso 1 1 calc R
C13 C 0.0418(13) 0.7152(9) 0.9755(9) 0.030(3) Uani 1 1 d .
H13A H -0.0086 0.7756 0.9838 0.036 Uiso 1 1 calc R
C14 C -0.0217(13) 0.6179(8) 0.8907(8) 0.025(2) Uani 1 1 d .
H14A H -0.1148 0.6116 0.8415 0.030 Uiso 1 1 calc R
C15 C 0.0542(13) 0.5302(8) 0.8795(8) 0.025(2) Uani 1 1 d .
C16 C 0.0132(13) 0.4190(8) 0.8055(8) 0.023(2) Uani 1 1 d .
C17 C -0.1436(12) 0.2451(8) 0.7090(8) 0.024(2) Uani 1 1 d .
C18 C -0.2964(13) 0.1525(8) 0.6724(8) 0.023(2) Uani 1 1 d .
C19 C -0.4580(13) 0.1496(10) 0.6430(9) 0.033(3) Uani 1 1 d .
H19A H -0.4892 0.2149 0.6389 0.039 Uiso 1 1 calc R
C20 C -0.5739(15) 0.0500(10) 0.6193(10) 0.040(3) Uani 1 1 d .
H20A H -0.6860 0.0460 0.5964 0.048 Uiso 1 1 calc R
C21 C -0.5297(13) -0.0467(10) 0.6285(9) 0.037(3) Uani 1 1 d .
H21A H -0.6133 -0.1137 0.6130 0.044 Uiso 1 1 calc R
C22 C -0.3680(13) -0.0463(9) 0.6593(8) 0.031(3) Uani 1 1 d .
H22A H -0.3383 -0.1113 0.6657 0.037 Uiso 1 1 calc R
C23 C -0.2494(13) 0.0558(9) 0.6809(8) 0.029(3) Uani 1 1 d .
C24 C -0.0728(13) 0.0878(8) 0.7260(7) 0.022(2) Uani 1 1 d .
C25 C 0.2417(13) 0.3240(8) 0.6267(7) 0.022(2) Uani 1 1 d .
C26 C 0.3452(13) 0.4319(8) 0.6565(8) 0.022(2) Uani 1 1 d .
C27 C 0.3328(13) 0.4960(9) 0.5939(8) 0.029(3) Uani 1 1 d .
C28 C 0.2228(13) 0.4553(9) 0.4995(8) 0.025(2) Uani 1 1 d .
C29 C 0.1242(13) 0.3458(10) 0.4680(8) 0.030(3) Uani 1 1 d .
C30 C 0.1357(13) 0.2814(9) 0.5325(8) 0.026(2) Uani 1 1 d .
B1 B 0.1537(14) 0.2617(9) 0.7679(8) 0.018(2) Uani 1 1 d .

loop_
_atom_site_aniso_label
_atom_site_aniso_U_11
_atom_site_aniso_U_22
_atom_site_aniso_U_33
_atom_site_aniso_U_23
_atom_site_aniso_U_13
_atom_site_aniso_U_12
Br1 0.0263(6) 0.0315(6) 0.0251(6) 0.0106(5) 0.0030(4) 0.0015(5)
Br2 0.0401(7) 0.0267(6) 0.0338(7) 0.0128(5) 0.0081(5) 0.0027(5)
Br3 0.0459(7) 0.0365(7) 0.0293(6) 0.0179(5) 0.0100(5) 0.0145(5)
Br4 0.0525(8) 0.0480(8) 0.0247(6) 0.0127(5) -0.0040(6) 0.0013(6)
Br5 0.0408(7) 0.0257(6) 0.0243(6) 0.0029(5) 0.0050(5) 0.0005(5)
O1 0.024(4) 0.019(4) 0.025(4) 0.003(3) 0.012(3) 0.006(3)
N1 0.031(5) 0.019(4) 0.022(5) 0.009(4) 0.010(4) 0.011(4)
N2 0.018(4) 0.028(5) 0.023(5) 0.006(4) 0.002(4) 0.001(4)
N3 0.022(4) 0.024(5) 0.018(4) 0.008(4) 0.004(4) 0.004(4)
N4 0.023(5) 0.024(5) 0.019(4) 0.005(4) 0.008(4) 0.012(4)
N5 0.024(5) 0.020(4) 0.020(4) 0.007(3) 0.007(4) 0.009(4)
N6 0.025(5) 0.021(4) 0.025(5) 0.005(4) 0.006(4) 0.004(4)
C1 0.030(6) 0.019(5) 0.030(6) 0.007(5) 0.013(5) 0.007(5)
C2 0.029(6) 0.027(6) 0.039(7) 0.015(5) 0.014(5) 0.013(5)
C3 0.058(8) 0.027(6) 0.037(7) 0.017(5) 0.007(6) 0.023(6)
C4 0.072(10) 0.035(7) 0.033(7) 0.016(6) 0.013(7) 0.015(7)
C5 0.061(9) 0.045(8) 0.029(7) 0.014(6) 0.001(6) 0.015(7)
C6 0.037(7) 0.027(6) 0.031(6) 0.010(5) 0.006(5) 0.009(5)
C7 0.034(6) 0.024(6) 0.035(6) 0.017(5) 0.011(5) 0.011(5)
C8 0.021(5) 0.029(6) 0.028(6) 0.006(5) 0.011(5) 0.006(5)
C9 0.023(5) 0.014(5) 0.019(5) 0.008(4) 0.010(4) 0.003(4)
C10 0.033(6) 0.017(5) 0.024(6) 0.008(4) 0.016(5) 0.007(4)
C11 0.036(6) 0.028(6) 0.019(5) 0.008(5) 0.009(5) 0.003(5)
C12 0.034(6) 0.025(6) 0.025(6) 0.002(5) 0.011(5) 0.008(5)
C13 0.031(6) 0.027(6) 0.039(7) 0.014(5) 0.016(5) 0.013(5)
C14 0.034(6) 0.022(5) 0.021(5) 0.007(4) 0.011(5) 0.005(5)
C15 0.026(6) 0.016(5) 0.033(6) 0.013(5) 0.009(5) -0.003(4)
C16 0.029(6) 0.023(5) 0.024(6) 0.011(5) 0.014(5) 0.010(5)
C17 0.024(6) 0.020(5) 0.026(6) 0.007(4) 0.004(4) -0.002(4)
C18 0.026(6) 0.018(5) 0.021(5) 0.002(4) 0.002(4) 0.003(4)
C19 0.029(6) 0.033(6) 0.034(7) 0.007(5) 0.003(5) 0.012(5)
C20 0.030(6) 0.031(6) 0.053(8) 0.020(6) -0.004(6) -0.003(5)
C21 0.019(6) 0.038(7) 0.043(7) 0.007(6) 0.001(5) -0.002(5)
C22 0.030(6) 0.023(6) 0.030(6) -0.002(5) 0.005(5) 0.000(5)
C23 0.030(6) 0.033(6) 0.023(6) 0.010(5) 0.003(5) 0.006(5)
C24 0.030(6) 0.019(5) 0.016(5) 0.005(4) 0.008(4) 0.005(4)
C25 0.032(6) 0.023(5) 0.016(5) 0.008(4) 0.008(4) 0.012(5)
C26 0.027(5) 0.024(5) 0.023(5) 0.013(4) 0.011(4) 0.012(4)
C27 0.024(6) 0.036(6) 0.025(6) 0.011(5) 0.006(5) 0.004(5)
C28 0.032(6) 0.031(6) 0.022(6) 0.017(5) 0.011(5) 0.013(5)
C29 0.029(6) 0.039(7) 0.020(6) 0.010(5) 0.005(5) 0.007(5)
C30 0.035(6) 0.023(5) 0.023(6) 0.007(4) 0.008(5) 0.012(5)
B1 0.021(6) 0.019(6) 0.015(6) 0.006(5) 0.008(5) 0.001(5)

loop_
_atom_type_symbol
_atom_type_description
_atom_type_scat_dispersion_real
_atom_type_scat_dispersion_imag
_atom_type_scat_source
C C 0.0033 0.0016 'International Tables Vol C Tables 4.2.6.8 and 6.1.1.4'
H H 0.0000 0.0000 'International Tables Vol C Tables 4.2.6.8 and 6.1.1.4'
B B 0.0013 0.0007 'International Tables Vol C Tables 4.2.6.8 and 6.1.1.4'
N N 0.0061 0.0033 'International Tables Vol C Tables 4.2.6.8 and 6.1.1.4'
O O 0.0106 0.0060 'International Tables Vol C Tables 4.2.6.8 and 6.1.1.4'
Br Br -0.2901 2.4595 'International Tables Vol C Tables 4.2.6.8 and 6.1.1.4'

loop_
_geom_angle_atom_site_label_1
_geom_angle_atom_site_label_2
_geom_angle_atom_site_label_3
_geom_angle
C25 O1 B1 121.7(8)
C1 N1 C8 113.1(9)
C1 N1 B1 123.1(9)
C8 N1 B1 122.1(8)
C8 N2 C9 117.9(9)
C9 N3 C16 113.1(8)
C9 N3 B1 123.7(8)
C16 N3 B1 122.4(8)
C16 N4 C17 116.8(9)
C24 N5 C17 115.3(8)
C24 N5 B1 122.2(9)
C17 N5 B1 121.2(8)
C24 N6 C1 117.2(9)
N6 C1 N1 122.5(10)
N6 C1 C2 130.4(10)
N1 C1 C2 105.0(9)
C3 C2 C7 121.1(11)
C3 C2 C1 130.7(10)
C7 C2 C1 107.9(9)
C4 C3 C2 118.5(11)
C4 C3 H3A 120.8
C2 C3 H3A 120.8
C3 C4 C5 119.6(12)
C3 C4 H4A 120.2
C5 C4 H4A 120.2
C6 C5 C4 123.0(12)
C6 C5 H5A 118.5
C4 C5 H5A 118.5
C5 C6 C7 118.2(11)
C5 C6 H6A 120.9
C7 C6 H6A 120.9
C6 C7 C2 119.6(10)
C6 C7 C8 132.9(10)
C2 C7 C8 107.4(9)
N2 C8 N1 122.8(10)
N2 C8 C7 130.4(10)
N1 C8 C7 105.1(9)
N2 C9 N3 121.5(9)
N2 C9 C10 132.7(9)
N3 C9 C10 104.8(8)
C15 C10 C11 120.8(10)
C15 C10 C9 108.2(9)
C11 C10 C9 131.0(10)
C12 C11 C10 117.5(10)
C12 C11 H11A 121.2
C10 C11 H11A 121.2
C11 C12 C13 121.7(10)
C11 C12 H12A 119.2
C13 C12 H12A 119.2
C12 C13 C14 120.8(10)
C12 C13 H13A 119.6
C14 C13 H13A 119.6
C15 C14 C13 118.8(10)
C15 C14 H14A 120.6
C13 C14 H14A 120.6
C14 C15 C10 120.4(9)
C14 C15 C16 132.0(10)
C10 C15 C16 107.6(9)
N4 C16 N3 122.0(9)
N4 C16 C15 131.9(10)
N3 C16 C15 104.7(9)
N4 C17 N5 124.4(9)
N4 C17 C18 129.3(10)
N5 C17 C18 104.6(8)
C19 C18 C23 121.0(10)
C19 C18 C17 132.6(10)
C23 C18 C17 106.2(9)
C18 C19 C20 118.4(11)
C18 C19 H19A 120.8
C20 C19 H19A 120.8
C19 C20 C21 121.3(11)
C19 C20 H20A 119.3
C21 C20 H20A 119.3
C22 C21 C20 121.8(11)
C22 C21 H21A 119.1
C20 C21 H21A 119.1
C21 C22 C23 116.4(11)
C21 C22 H22A 121.8
C23 C22 H22A 121.8
C22 C23 C18 121.0(10)
C22 C23 C24 130.0(10)
C18 C23 C24 108.5(9)
N6 C24 N5 123.4(9)
N6 C24 C23 131.2(9)
N5 C24 C23 103.9(9)
O1 C25 C30 120.9(9)
O1 C25 C26 119.7(9)
C30 C25 C26 119.2(9)
C27 C26 C25 119.5(9)
C27 C26 Br1 122.1(8)
C25 C26 Br1 118.4(7)
C26 C27 C28 122.0(10)
C26 C27 Br2 119.7(8)
C28 C27 Br2 118.3(8)
C27 C28 C29 118.4(10)
C27 C28 Br3 122.0(8)
C29 C28 Br3 119.6(8)
C28 C29 C30 119.4(10)
C28 C29 Br4 120.4(8)
C30 C29 Br4 120.1(8)
C25 C30 C29 121.4(10)
C25 C30 Br5 118.7(8)
C29 C30 Br5 119.8(8)
N1 B1 O1 112.1(9)
N1 B1 N3 105.1(8)
O1 B1 N3 115.3(8)
N1 B1 N5 104.7(8)
O1 B1 N5 114.3(8)
N3 B1 N5 104.4(8)

loop_
_geom_bond_atom_site_label_1
_geom_bond_atom_site_label_2
_geom_bond_distance
Br1 C26 1.873(10)
Br2 C27 1.900(11)
Br3 C28 1.880(10)
Br4 C29 1.886(11)
Br5 C30 1.897(11)
O1 C25 1.364(12)
O1 B1 1.483(13)
N1 C1 1.363(13)
N1 C8 1.380(13)
N1 B1 1.481(14)
N2 C8 1.334(14)
N2 C9 1.347(13)
N3 C9 1.359(12)
N3 C16 1.387(13)
N3 B1 1.492(14)
N4 C16 1.334(13)
N4 C17 1.337(13)
N5 C24 1.361(13)
N5 C17 1.366(13)
N5 B1 1.499(14)
N6 C24 1.325(13)
N6 C1 1.340(13)
C1 C2 1.452(16)
C2 C3 1.404(15)
C2 C7 1.412(15)
C3 C4 1.372(17)
C3 H3A 0.9500
C4 C5 1.405(18)
C4 H4A 0.9500
C5 C6 1.366(17)
C5 H5A 0.9500
C6 C7 1.394(16)
C6 H6A 0.9500
C7 C8 1.445(15)
C9 C10 1.450(14)
C10 C15 1.403(15)
C10 C11 1.424(14)
C11 C12 1.387(16)
C11 H11A 0.9500
C12 C13 1.393(16)
C12 H12A 0.9500
C13 C14 1.397(15)
C13 H13A 0.9500
C14 C15 1.396(15)
C14 H14A 0.9500
C15 C16 1.442(14)
C17 C18 1.488(14)
C18 C19 1.371(15)
C18 C23 1.421(15)
C19 C20 1.375(16)
C19 H19A 0.9500
C20 C21 1.413(17)
C20 H20A 0.9500
C21 C22 1.384(16)
C21 H21A 0.9500
C22 C23 1.413(15)
C22 H22A 0.9500
C23 C24 1.472(15)
C25 C30 1.379(14)
C25 C26 1.400(14)
C26 C27 1.380(15)
C27 C28 1.398(15)
C28 C29 1.399(15)
C29 C30 1.404(16)
